data_4346057
loop_
_publ_author_name
'Kropp, Henning'
'Scheurer, Andreas'
'Heinemann, Frank W.'
'Bendix, Jesper'
'Meyer, Karsten'

_publ_section_title
;
 Coordination-induced spin-state change in manganese(V) complexes: the
 electronic structure of manganese(V) nitrides.
;
_journal_issue 7
_journal_name_full 'Inorganic chemistry'
_journal_page_first 3562
_journal_page_last 3572
_journal_paper_doi 10.1021/acs.inorgchem.5b00112
_journal_volume 54
_journal_year 2015
_chemical_formula_moiety 'C40 H45 Mn N9 S, C24 H20 B, C4 H10 O'
_chemical_formula_sum 'C68 H75 B Mn N9 O S'
_chemical_formula_weight 1132.18
_space_group_IT_number 14
_space_group_name_Hall '-P 2ybc'
_space_group_name_H-M_alt 'P 1 21/c 1'
_symmetry_cell_setting monoclinic
_symmetry_space_group_name_Hall '-P 2ybc'
_symmetry_space_group_name_H-M 'P 1 21/c 1'
_atom_sites_solution_hydrogens geom
_atom_sites_solution_primary direct
_atom_sites_solution_secondary difmap
_audit_creation_method SHELXL-97
_cell_angle_alpha 90.00
_cell_angle_beta 93.514(16)
_cell_angle_gamma 90.00
_cell_formula_units_Z 4
_cell_length_a 18.115(3)
_cell_length_b 13.6510(9)
_cell_length_c 23.890(4)
_cell_measurement_reflns_used 239
_cell_measurement_temperature 100(2)
_cell_measurement_theta_max 20.00
_cell_measurement_theta_min 6.00
_cell_volume 5896.6(14)
_computing_cell_refinement 'EVALCCD (Duisenberg, 2003)'
_computing_data_collection 'COLLECT (Bruker-Nonius, 2002)'
_computing_data_reduction 'EVALCCD (Duisenberg, 2003)'
_computing_molecular_graphics 'SHELXTL 6.12 (Bruker AXS, 2002)'
_computing_publication_material 'SHELXTL 6.12 (Bruker AXS, 2002)'
_computing_structure_refinement 'SHELXTL 6.12 (Bruker AXS, 2002)'
_computing_structure_solution 'SHELXTL 6.12 (Bruker AXS, 2002)'
_diffrn_ambient_temperature 100(2)
_diffrn_detector_area_resol_mean 9
_diffrn_measured_fraction_theta_full 0.998
_diffrn_measured_fraction_theta_max 0.998
_diffrn_measurement_device_type 'Bruker-Nonius KappaCCD'
_diffrn_measurement_method
;
 \f- and \w-rotations with 1.30 \% and 65 sec per frame
;
_diffrn_radiation_monochromator graphite
_diffrn_radiation_source 'fine-focus sealed tube'
_diffrn_radiation_type MoK\a
_diffrn_radiation_wavelength 0.71073
_diffrn_reflns_av_R_equivalents 0.0670
_diffrn_reflns_av_sigmaI/netI 0.0327
_diffrn_reflns_limit_h_max 23
_diffrn_reflns_limit_h_min -23
_diffrn_reflns_limit_k_max 17
_diffrn_reflns_limit_k_min -17
_diffrn_reflns_limit_l_max 29
_diffrn_reflns_limit_l_min -30
_diffrn_reflns_number 146298
_diffrn_reflns_theta_full 27.10
_diffrn_reflns_theta_max 27.10
_diffrn_reflns_theta_min 2.79
_exptl_absorpt_coefficient_mu 0.312
_exptl_absorpt_correction_T_max 0.746
_exptl_absorpt_correction_T_min 0.690
_exptl_absorpt_correction_type multi-scan
_exptl_absorpt_process_details 'SADABS, Bruker-AXS, 2002'
_exptl_crystal_colour pink
_exptl_crystal_density_diffrn 1.275
_exptl_crystal_density_method 'not measured'
_exptl_crystal_description prism
_exptl_crystal_F_000 2400
_exptl_crystal_size_max 0.28
_exptl_crystal_size_mid 0.16
_exptl_crystal_size_min 0.14
_refine_diff_density_max 0.819
_refine_diff_density_min -0.637
_refine_diff_density_rms 0.064
_refine_ls_extinction_method none
_refine_ls_goodness_of_fit_ref 1.085
_refine_ls_hydrogen_treatment constr
_refine_ls_matrix_type full
_refine_ls_number_parameters 738
_refine_ls_number_reflns 12997
_refine_ls_number_restraints 24
_refine_ls_restrained_S_all 1.094
_refine_ls_R_factor_all 0.0707
_refine_ls_R_factor_gt 0.0525
_refine_ls_shift/su_max 0.001
_refine_ls_shift/su_mean 0.000
_refine_ls_structure_factor_coef Fsqd
_refine_ls_weighting_details 'calc w=1/[\s^2^(Fo^2^)+(0.0435P)^2^+8.2698P] where P=(Fo^2^+2Fc^2^)/3'
_refine_ls_weighting_scheme calc
_refine_ls_wR_factor_gt 0.1169
_refine_ls_wR_factor_ref 0.1255
_reflns_number_gt 10424
_reflns_number_total 12997
_reflns_threshold_expression >2sigma(I)
_cod_data_source_file ic5b00112_si_002.cif
_cod_data_source_block hkr1411
_cod_original_sg_symbol_Hall -P2ybc
_cod_original_sg_symbol_H-M P2(1)/c
_cod_database_code 4346057

loop_
_symmetry_equiv_pos_as_xyz
'x, y, z'
'-x, y+1/2, -z+1/2'
'-x, -y, -z'
'x, -y-1/2, z-1/2'

loop_
_atom_site_label
_atom_site_type_symbol
_atom_site_fract_x
_atom_site_fract_y
_atom_site_fract_z
_atom_site_U_iso_or_equiv
_atom_site_adp_type
_atom_site_occupancy
_atom_site_symmetry_multiplicity
_atom_site_calc_flag
_atom_site_refinement_flags
Mn1 Mn 0.218124(17) 0.27711(2) 0.370859(13) 0.01105(8) Uani 1 1 d .
S1 S 0.18031(4) 0.59914(5) 0.43676(3) 0.03545(18) Uani 1 1 d .
N1 N 0.35674(10) 0.32673(14) 0.37037(8) 0.0167(4) Uani 1 1 d .
N2 N 0.24931(10) 0.45300(13) 0.29430(8) 0.0152(4) Uani 1 1 d .
N3 N 0.14545(10) 0.38638(13) 0.26904(8) 0.0144(4) Uani 1 1 d .
N4 N 0.30931(10) 0.16372(14) 0.29045(8) 0.0156(4) Uani 1 1 d .
N5 N 0.24077(10) 0.06209(13) 0.33135(8) 0.0154(4) Uani 1 1 d .
N6 N 0.31435(11) 0.17999(15) 0.46594(8) 0.0188(4) Uani 1 1 d .
N7 N 0.20495(11) 0.20517(14) 0.49147(8) 0.0198(4) Uani 1 1 d .
N8 N 0.13962(10) 0.23715(13) 0.36773(7) 0.0144(4) Uani 1 1 d .
N9 N 0.20395(10) 0.40295(14) 0.41046(8) 0.0161(4) Uani 1 1 d .
C1 C 0.35584(12) 0.43527(17) 0.36917(10) 0.0190(5) Uani 1 1 d .
H1A H 0.4070 0.4594 0.3770 0.023 Uiso 1 1 calc R
H1B H 0.3258 0.4591 0.3996 0.023 Uiso 1 1 calc R
C2 C 0.32556(12) 0.47880(17) 0.31464(10) 0.0186(5) Uani 1 1 d .
H2A H 0.3282 0.5510 0.3183 0.022 Uiso 1 1 calc R
H2B H 0.3590 0.4598 0.2852 0.022 Uiso 1 1 calc R
C3 C 0.20736(11) 0.37236(16) 0.30389(9) 0.0130(4) Uani 1 1 d .
C4 C 0.21445(13) 0.51413(17) 0.25470(10) 0.0202(5) Uani 1 1 d .
H4A H 0.2333 0.5741 0.2412 0.024 Uiso 1 1 calc R
C5 C 0.14976(13) 0.47341(16) 0.23906(10) 0.0201(5) Uani 1 1 d .
H5A H 0.1135 0.4988 0.2125 0.024 Uiso 1 1 calc R
C6 C 0.39871(12) 0.28819(18) 0.32344(10) 0.0200(5) Uani 1 1 d .
H6A H 0.4311 0.2342 0.3377 0.024 Uiso 1 1 calc R
H6B H 0.4308 0.3409 0.3101 0.024 Uiso 1 1 calc R
C7 C 0.34984(13) 0.25105(17) 0.27455(10) 0.0180(5) Uani 1 1 d .
H7A H 0.3143 0.3029 0.2620 0.022 Uiso 1 1 calc R
H7B H 0.3806 0.2351 0.2429 0.022 Uiso 1 1 calc R
C8 C 0.25697(11) 0.16031(16) 0.32904(9) 0.0133(4) Uani 1 1 d .
C9 C 0.32593(13) 0.07167(18) 0.27023(10) 0.0226(5) Uani 1 1 d .
H9A H 0.3610 0.0566 0.2435 0.027 Uiso 1 1 calc R
C10 C 0.28286(13) 0.00825(18) 0.29566(11) 0.0232(5) Uani 1 1 d .
H10A H 0.2813 -0.0607 0.2903 0.028 Uiso 1 1 calc R
C11 C 0.39715(13) 0.29643(19) 0.42365(10) 0.0242(5) Uani 1 1 d .
H11A H 0.3813 0.3381 0.4547 0.029 Uiso 1 1 calc R
H11B H 0.4509 0.3066 0.4205 0.029 Uiso 1 1 calc R
C12 C 0.38300(13) 0.18982(19) 0.43722(10) 0.0237(5) Uani 1 1 d .
H12A H 0.3794 0.1511 0.4021 0.028 Uiso 1 1 calc R
H12B H 0.4248 0.1639 0.4614 0.028 Uiso 1 1 calc R
C13 C 0.24812(12) 0.21683(16) 0.44693(9) 0.0159(4) Uani 1 1 d .
C14 C 0.31323(15) 0.14586(19) 0.52029(10) 0.0254(5) Uani 1 1 d .
H14A H 0.3532 0.1170 0.5420 0.030 Uiso 1 1 calc R
C15 C 0.24485(15) 0.16138(19) 0.53627(10) 0.0266(6) Uani 1 1 d .
H15A H 0.2268 0.1455 0.5717 0.032 Uiso 1 1 calc R
C16 C 0.08187(12) 0.32393(16) 0.25759(9) 0.0149(4) Uani 1 1 d .
C17 C 0.08107(13) 0.26591(16) 0.20954(9) 0.0190(5) Uani 1 1 d .
C18 C 0.01638(14) 0.21505(18) 0.19412(11) 0.0250(5) Uani 1 1 d .
H18A H 0.0138 0.1763 0.1610 0.030 Uiso 1 1 calc R
C19 C -0.04437(14) 0.2206(2) 0.22665(12) 0.0298(6) Uani 1 1 d .
H19A H -0.0880 0.1848 0.2160 0.036 Uiso 1 1 calc R
C20 C -0.04165(13) 0.2777(2) 0.27433(12) 0.0286(6) Uani 1 1 d .
H20A H -0.0833 0.2797 0.2966 0.034 Uiso 1 1 calc R
C21 C 0.02101(12) 0.33284(18) 0.29054(10) 0.0210(5) Uani 1 1 d .
C22 C 0.14788(15) 0.2569(2) 0.17559(11) 0.0291(6) Uani 1 1 d .
H22A H 0.1656 0.3224 0.1663 0.044 Uiso 1 1 calc R
H22B H 0.1346 0.2208 0.1410 0.044 Uiso 1 1 calc R
H22C H 0.1870 0.2216 0.1974 0.044 Uiso 1 1 calc R
C23 C 0.02145(14) 0.4003(2) 0.34050(11) 0.0278(6) Uani 1 1 d .
H23A H 0.0478 0.4608 0.3322 0.042 Uiso 1 1 calc R
H23B H 0.0464 0.3681 0.3731 0.042 Uiso 1 1 calc R
H23C H -0.0295 0.4160 0.3487 0.042 Uiso 1 1 calc R
C24 C 0.18481(12) 0.00970(16) 0.36026(9) 0.0159(4) Uani 1 1 d .
C25 C 0.20616(14) -0.04716(17) 0.40722(10) 0.0217(5) Uani 1 1 d .
C26 C 0.15321(16) -0.10816(18) 0.42879(11) 0.0298(6) Uani 1 1 d .
H26A H 0.1661 -0.1466 0.4611 0.036 Uiso 1 1 calc R
C27 C 0.08230(17) -0.1139(2) 0.40425(12) 0.0339(6) Uani 1 1 d .
H27A H 0.0468 -0.1555 0.4198 0.041 Uiso 1 1 calc R
C28 C 0.06329(14) -0.05905(19) 0.35719(11) 0.0273(6) Uani 1 1 d .
H28A H 0.0146 -0.0636 0.3403 0.033 Uiso 1 1 calc R
C29 C 0.11397(13) 0.00269(16) 0.33403(10) 0.0188(5) Uani 1 1 d .
C30 C 0.28413(15) -0.04999(19) 0.43245(11) 0.0298(6) Uani 1 1 d .
H30A H 0.2848 -0.0289 0.4717 0.045 Uiso 1 1 calc R
H30B H 0.3151 -0.0060 0.4115 0.045 Uiso 1 1 calc R
H30C H 0.3033 -0.1170 0.4306 0.045 Uiso 1 1 calc R
C31 C 0.09282(14) 0.05839(18) 0.28126(10) 0.0228(5) Uani 1 1 d .
H31A H 0.0485 0.0290 0.2626 0.034 Uiso 1 1 calc R
H31B H 0.1335 0.0557 0.2561 0.034 Uiso 1 1 calc R
H31C H 0.0827 0.1268 0.2906 0.034 Uiso 1 1 calc R
C32 C 0.13835(13) 0.26013(18) 0.50093(10) 0.0214(5) Uani 1 1 d .
C33 C 0.14894(14) 0.35132(19) 0.52666(10) 0.0247(5) Uani 1 1 d .
C34 C 0.08607(16) 0.4059(2) 0.53695(11) 0.0322(6) Uani 1 1 d .
H34A H 0.0915 0.4686 0.5540 0.039 Uiso 1 1 calc R
C35 C 0.01652(16) 0.3704(2) 0.52283(12) 0.0367(7) Uani 1 1 d .
H35A H -0.0257 0.4089 0.5296 0.044 Uiso 1 1 calc R
C36 C 0.00796(15) 0.2788(2) 0.49880(12) 0.0345(7) Uani 1 1 d .
H36A H -0.0405 0.2547 0.4899 0.041 Uiso 1 1 calc R
C37 C 0.06885(14) 0.2202(2) 0.48721(10) 0.0266(5) Uani 1 1 d .
C38 C 0.22479(16) 0.3900(2) 0.54399(11) 0.0315(6) Uani 1 1 d .
H38A H 0.2235 0.4617 0.5447 0.047 Uiso 1 1 calc R
H38B H 0.2601 0.3681 0.5171 0.047 Uiso 1 1 calc R
H38C H 0.2401 0.3653 0.5814 0.047 Uiso 1 1 calc R
C39 C 0.05876(17) 0.1197(2) 0.46304(13) 0.0387(7) Uani 1 1 d .
H39A H 0.1025 0.0799 0.4734 0.058 Uiso 1 1 calc R
H39B H 0.0522 0.1242 0.4221 0.058 Uiso 1 1 calc R
H39C H 0.0150 0.0893 0.4778 0.058 Uiso 1 1 calc R
C40 C 0.19275(12) 0.48460(17) 0.42112(10) 0.0184(5) Uani 1 1 d .
B1 B 0.46696(15) 0.76560(19) 0.37303(11) 0.0180(5) Uani 1 1 d .
C41 C 0.50876(13) 0.65874(16) 0.36839(10) 0.0191(5) Uani 1 1 d .
C42 C 0.55528(18) 0.6228(2) 0.41269(12) 0.0368(7) Uani 1 1 d .
H42A H 0.5632 0.6621 0.4453 0.044 Uiso 1 1 calc R
C43 C 0.59038(18) 0.5324(2) 0.41123(13) 0.0406(8) Uani 1 1 d .
H43A H 0.6211 0.5110 0.4425 0.049 Uiso 1 1 calc R
C44 C 0.58061(14) 0.47358(18) 0.36439(11) 0.0264(5) Uani 1 1 d .
H44A H 0.6039 0.4113 0.3632 0.032 Uiso 1 1 calc R
C45 C 0.53644(12) 0.50676(17) 0.31928(10) 0.0182(5) Uani 1 1 d .
H45A H 0.5298 0.4675 0.2865 0.022 Uiso 1 1 calc R
C46 C 0.50155(12) 0.59734(16) 0.32143(9) 0.0164(4) Uani 1 1 d .
H46A H 0.4716 0.6184 0.2897 0.020 Uiso 1 1 calc R
C47 C 0.52122(13) 0.85473(16) 0.35467(9) 0.0172(5) Uani 1 1 d .
C48 C 0.59772(13) 0.84636(17) 0.35185(9) 0.0193(5) Uani 1 1 d .
H48A H 0.6202 0.7845 0.3593 0.023 Uiso 1 1 calc R
C49 C 0.64250(14) 0.92493(19) 0.33853(10) 0.0233(5) Uani 1 1 d .
H49A H 0.6944 0.9158 0.3374 0.028 Uiso 1 1 calc R
C50 C 0.61187(14) 1.01642(18) 0.32692(10) 0.0229(5) Uani 1 1 d .
H50A H 0.6421 1.0703 0.3178 0.027 Uiso 1 1 calc R
C51 C 0.53599(14) 1.02715(17) 0.32905(10) 0.0216(5) Uani 1 1 d .
H51A H 0.5138 1.0891 0.3212 0.026 Uiso 1 1 calc R
C52 C 0.49210(13) 0.94847(17) 0.34243(10) 0.0196(5) Uani 1 1 d .
H52A H 0.4403 0.9582 0.3434 0.024 Uiso 1 1 calc R
C53 C 0.39177(13) 0.76541(15) 0.33027(9) 0.0169(4) Uani 1 1 d .
C54 C 0.39632(13) 0.77915(17) 0.27236(10) 0.0198(5) Uani 1 1 d .
H54A H 0.4433 0.7921 0.2584 0.024 Uiso 1 1 calc R
C55 C 0.33485(14) 0.77466(17) 0.23452(10) 0.0225(5) Uani 1 1 d .
H55A H 0.3406 0.7830 0.1956 0.027 Uiso 1 1 calc R
C56 C 0.26505(14) 0.75793(17) 0.25367(11) 0.0255(5) Uani 1 1 d .
H56A H 0.2228 0.7553 0.2281 0.031 Uiso 1 1 calc R
C57 C 0.25808(14) 0.74513(18) 0.31054(11) 0.0256(5) Uani 1 1 d .
H57A H 0.2107 0.7345 0.3243 0.031 Uiso 1 1 calc R
C58 C 0.32045(14) 0.74772(16) 0.34759(10) 0.0212(5) Uani 1 1 d .
H58A H 0.3144 0.7370 0.3863 0.025 Uiso 1 1 calc R
C59 C 0.44438(13) 0.78127(17) 0.43837(10) 0.0196(5) Uani 1 1 d .
C60 C 0.45454(12) 0.86820(17) 0.46856(10) 0.0186(5) Uani 1 1 d .
H60A H 0.4777 0.9218 0.4513 0.022 Uiso 1 1 calc R
C61 C 0.43217(13) 0.87975(18) 0.52305(10) 0.0220(5) Uani 1 1 d .
H61A H 0.4405 0.9403 0.5420 0.026 Uiso 1 1 calc R
C62 C 0.39822(16) 0.8043(2) 0.54939(10) 0.0284(6) Uani 1 1 d .
H62A H 0.3831 0.8120 0.5865 0.034 Uiso 1 1 calc R
C63 C 0.3863(2) 0.7170(2) 0.52100(12) 0.0391(7) Uani 1 1 d .
H63A H 0.3619 0.6646 0.5384 0.047 Uiso 1 1 calc R
C64 C 0.40995(18) 0.70557(19) 0.46715(11) 0.0339(7) Uani 1 1 d .
H64A H 0.4026 0.6441 0.4490 0.041 Uiso 1 1 calc R
C101 C 0.1979(2) 0.9382(3) 0.15576(15) 0.0544(9) Uani 1 1 d U
H10B H 0.1916 1.0051 0.1413 0.082 Uiso 1 1 calc R
H10C H 0.2462 0.9324 0.1763 0.082 Uiso 1 1 calc R
H10D H 0.1587 0.9236 0.1810 0.082 Uiso 1 1 calc R
C102 C 0.1936(3) 0.8666(3) 0.10742(17) 0.0701(11) Uani 1 1 d U
H10E H 0.1486 0.8804 0.0832 0.084 Uiso 1 1 calc R
H10F H 0.2369 0.8765 0.0847 0.084 Uiso 1 1 calc R
O103 O 0.19209(16) 0.77145(19) 0.12434(10) 0.0612(7) Uani 1 1 d U
C104 C 0.1879(2) 0.7030(3) 0.08267(15) 0.0599(10) Uani 1 1 d U
H10G H 0.2330 0.7079 0.0614 0.072 Uiso 1 1 calc R
H10H H 0.1450 0.7187 0.0565 0.072 Uiso 1 1 calc R
C105 C 0.1807(4) 0.6033(4) 0.1016(2) 0.0991(17) Uani 1 1 d U
H10I H 0.2217 0.5877 0.1288 0.149 Uiso 1 1 calc R
H10J H 0.1817 0.5588 0.0695 0.149 Uiso 1 1 calc R
H10K H 0.1337 0.5958 0.1194 0.149 Uiso 1 1 calc R

loop_
_atom_site_aniso_label
_atom_site_aniso_U_11
_atom_site_aniso_U_22
_atom_site_aniso_U_33
_atom_site_aniso_U_23
_atom_site_aniso_U_13
_atom_site_aniso_U_12
Mn1 0.00983(15) 0.01201(16) 0.01134(15) -0.00003(12) 0.00084(11) 0.00040(12)
S1 0.0439(4) 0.0157(3) 0.0494(4) -0.0073(3) 0.0237(3) -0.0009(3)
N1 0.0129(9) 0.0196(10) 0.0176(9) -0.0024(8) 0.0004(7) -0.0006(8)
N2 0.0148(9) 0.0126(9) 0.0186(9) -0.0010(7) 0.0030(7) -0.0012(7)
N3 0.0158(9) 0.0113(9) 0.0161(9) 0.0023(7) 0.0014(7) 0.0010(7)
N4 0.0141(9) 0.0150(9) 0.0179(9) -0.0025(7) 0.0027(7) 0.0013(7)
N5 0.0158(9) 0.0125(9) 0.0177(9) -0.0025(7) 0.0004(7) 0.0011(7)
N6 0.0194(10) 0.0216(10) 0.0151(9) -0.0009(8) -0.0016(8) 0.0054(8)
N7 0.0223(10) 0.0215(10) 0.0157(9) 0.0035(8) 0.0024(8) 0.0059(8)
N8 0.0153(9) 0.0147(9) 0.0132(9) 0.0017(7) 0.0009(7) 0.0017(7)
N9 0.0162(9) 0.0182(10) 0.0142(9) -0.0012(7) 0.0034(7) -0.0001(8)
C1 0.0129(10) 0.0199(12) 0.0244(12) -0.0064(9) 0.0023(9) -0.0062(9)
C2 0.0159(11) 0.0153(11) 0.0249(12) -0.0024(9) 0.0036(9) -0.0054(9)
C3 0.0117(10) 0.0147(10) 0.0130(10) -0.0027(8) 0.0031(8) 0.0004(8)
C4 0.0254(12) 0.0118(11) 0.0239(12) 0.0044(9) 0.0046(10) -0.0002(9)
C5 0.0238(12) 0.0138(11) 0.0224(12) 0.0053(9) -0.0007(9) 0.0024(9)
C6 0.0113(10) 0.0219(12) 0.0272(12) -0.0022(10) 0.0057(9) 0.0001(9)
C7 0.0174(11) 0.0172(11) 0.0204(11) -0.0011(9) 0.0087(9) 0.0010(9)
C8 0.0121(10) 0.0144(10) 0.0132(10) -0.0006(8) -0.0016(8) 0.0003(8)
C9 0.0222(12) 0.0208(12) 0.0252(13) -0.0087(10) 0.0052(10) 0.0049(10)
C10 0.0235(12) 0.0175(12) 0.0289(13) -0.0079(10) 0.0044(10) 0.0037(10)
C11 0.0147(11) 0.0331(14) 0.0241(13) -0.0003(10) -0.0054(9) -0.0006(10)
C12 0.0146(11) 0.0325(14) 0.0234(12) 0.0023(10) -0.0037(9) 0.0071(10)
C13 0.0176(10) 0.0153(10) 0.0146(10) -0.0022(9) -0.0006(8) 0.0033(9)
C14 0.0348(14) 0.0255(13) 0.0150(11) -0.0005(10) -0.0052(10) 0.0128(11)
C15 0.0383(15) 0.0276(13) 0.0142(11) 0.0052(10) 0.0029(10) 0.0134(11)
C16 0.0143(10) 0.0132(10) 0.0167(11) 0.0060(8) -0.0036(8) -0.0006(8)
C17 0.0242(12) 0.0144(11) 0.0178(11) 0.0072(9) -0.0042(9) -0.0003(9)
C18 0.0303(13) 0.0177(12) 0.0255(13) 0.0049(10) -0.0124(10) -0.0020(10)
C19 0.0184(12) 0.0257(13) 0.0432(16) 0.0101(12) -0.0145(11) -0.0049(10)
C20 0.0133(11) 0.0308(14) 0.0413(15) 0.0110(12) -0.0007(10) 0.0020(10)
C21 0.0146(11) 0.0233(12) 0.0247(12) 0.0069(10) -0.0011(9) 0.0048(9)
C22 0.0387(15) 0.0295(14) 0.0199(12) -0.0041(10) 0.0082(11) -0.0065(12)
C23 0.0192(12) 0.0349(15) 0.0298(14) -0.0002(11) 0.0064(10) 0.0087(11)
C24 0.0197(11) 0.0104(10) 0.0176(11) 0.0007(8) 0.0010(9) -0.0002(8)
C25 0.0302(13) 0.0144(11) 0.0196(12) -0.0019(9) -0.0048(10) 0.0035(10)
C26 0.0501(17) 0.0175(12) 0.0210(13) 0.0084(10) -0.0029(12) -0.0031(12)
C27 0.0463(17) 0.0262(14) 0.0292(14) 0.0084(11) 0.0018(12) -0.0178(13)
C28 0.0249(13) 0.0256(13) 0.0306(14) 0.0034(11) -0.0047(11) -0.0103(11)
C29 0.0230(12) 0.0129(11) 0.0200(12) 0.0004(9) -0.0030(9) -0.0017(9)
C30 0.0363(15) 0.0212(13) 0.0302(14) -0.0021(11) -0.0125(11) 0.0104(11)
C31 0.0246(12) 0.0197(12) 0.0228(12) 0.0042(10) -0.0079(10) -0.0025(10)
C32 0.0245(12) 0.0254(12) 0.0151(11) 0.0078(9) 0.0083(9) 0.0072(10)
C33 0.0292(13) 0.0281(13) 0.0175(12) 0.0076(10) 0.0079(10) 0.0092(11)
C34 0.0408(16) 0.0295(14) 0.0278(14) 0.0073(11) 0.0128(12) 0.0135(12)
C35 0.0349(16) 0.0401(17) 0.0371(16) 0.0193(13) 0.0194(13) 0.0201(13)
C36 0.0220(13) 0.0440(17) 0.0389(15) 0.0202(14) 0.0120(11) 0.0026(12)
C37 0.0268(13) 0.0315(14) 0.0224(12) 0.0122(11) 0.0089(10) 0.0011(11)
C38 0.0376(15) 0.0328(15) 0.0238(13) -0.0022(11) 0.0010(11) 0.0061(12)
C39 0.0348(16) 0.0380(17) 0.0442(17) 0.0038(13) 0.0097(13) -0.0116(13)
C40 0.0165(11) 0.0210(12) 0.0185(11) -0.0003(9) 0.0074(9) -0.0020(9)
B1 0.0233(13) 0.0139(12) 0.0163(12) 0.0001(10) -0.0026(10) 0.0017(10)
C41 0.0230(12) 0.0134(11) 0.0205(12) -0.0012(9) -0.0018(9) -0.0005(9)
C42 0.0559(19) 0.0199(13) 0.0321(15) -0.0107(11) -0.0183(13) 0.0122(13)
C43 0.0547(19) 0.0253(14) 0.0387(17) -0.0052(12) -0.0229(14) 0.0156(14)
C44 0.0280(13) 0.0149(11) 0.0362(15) -0.0025(10) 0.0014(11) 0.0048(10)
C45 0.0189(11) 0.0156(11) 0.0212(12) -0.0040(9) 0.0087(9) -0.0055(9)
C46 0.0166(11) 0.0157(11) 0.0175(11) 0.0006(9) 0.0050(8) -0.0040(9)
C47 0.0243(12) 0.0153(11) 0.0113(10) -0.0035(8) -0.0041(9) 0.0013(9)
C48 0.0264(12) 0.0185(11) 0.0129(11) -0.0029(9) 0.0003(9) 0.0041(9)
C49 0.0230(12) 0.0303(13) 0.0168(11) -0.0012(10) 0.0032(9) 0.0013(10)
C50 0.0313(13) 0.0223(12) 0.0153(11) -0.0010(9) 0.0033(10) -0.0039(10)
C51 0.0335(13) 0.0153(11) 0.0159(11) -0.0007(9) -0.0008(10) 0.0022(10)
C52 0.0222(12) 0.0179(11) 0.0183(11) -0.0025(9) -0.0022(9) 0.0016(9)
C53 0.0228(11) 0.0078(10) 0.0197(11) -0.0021(8) -0.0007(9) 0.0018(9)
C54 0.0215(11) 0.0156(11) 0.0220(12) -0.0004(9) -0.0006(9) -0.0005(9)
C55 0.0336(13) 0.0130(11) 0.0201(12) -0.0010(9) -0.0056(10) -0.0003(10)
C56 0.0238(12) 0.0132(11) 0.0380(15) -0.0029(10) -0.0108(11) -0.0035(9)
C57 0.0216(12) 0.0179(12) 0.0374(15) -0.0058(10) 0.0024(11) -0.0055(10)
C58 0.0276(13) 0.0120(10) 0.0242(12) -0.0034(9) 0.0028(10) -0.0036(9)
C59 0.0254(12) 0.0153(11) 0.0175(11) 0.0001(9) -0.0034(9) 0.0042(10)
C60 0.0148(11) 0.0197(11) 0.0207(12) -0.0026(9) -0.0042(9) 0.0008(9)
C61 0.0178(11) 0.0257(13) 0.0217(12) -0.0075(10) -0.0061(9) 0.0041(10)
C62 0.0403(15) 0.0301(14) 0.0146(12) -0.0021(10) 0.0004(10) 0.0064(12)
C63 0.072(2) 0.0224(13) 0.0236(14) 0.0049(11) 0.0094(14) -0.0024(14)
C64 0.066(2) 0.0139(12) 0.0228(13) -0.0027(10) 0.0061(13) -0.0006(12)
C101 0.067(2) 0.051(2) 0.045(2) 0.0081(16) 0.0034(17) -0.0060(18)
C102 0.109(3) 0.051(2) 0.051(2) 0.0168(17) 0.011(2) 0.005(2)
O103 0.0906(18) 0.0476(14) 0.0444(13) 0.0066(11) -0.0031(13) -0.0074(13)
C104 0.078(2) 0.057(2) 0.0419(18) -0.0123(16) -0.0153(17) 0.0243(18)
C105 0.172(5) 0.065(3) 0.055(3) 0.009(2) -0.027(3) -0.017(3)

loop_
_atom_type_symbol
_atom_type_description
_atom_type_scat_dispersion_real
_atom_type_scat_dispersion_imag
_atom_type_scat_source
C C 0.0033 0.0016 'International Tables Vol C Tables 4.2.6.8 and 6.1.1.4'
H H 0.0000 0.0000 'International Tables Vol C Tables 4.2.6.8 and 6.1.1.4'
B B 0.0013 0.0007 'International Tables Vol C Tables 4.2.6.8 and 6.1.1.4'
Mn Mn 0.3368 0.7283 'International Tables Vol C Tables 4.2.6.8 and 6.1.1.4'
N N 0.0061 0.0033 'International Tables Vol C Tables 4.2.6.8 and 6.1.1.4'
S S 0.1246 0.1234 'International Tables Vol C Tables 4.2.6.8 and 6.1.1.4'
O O 0.0106 0.0060 'International Tables Vol C Tables 4.2.6.8 and 6.1.1.4'

loop_
_geom_angle_atom_site_label_1
_geom_angle_atom_site_label_2
_geom_angle_atom_site_label_3
_geom_angle
N8 Mn1 N9 100.71(9)
N8 Mn1 C8 92.60(9)
N9 Mn1 C8 166.62(8)
N8 Mn1 C13 95.54(9)
N9 Mn1 C13 87.69(8)
C8 Mn1 C13 92.30(9)
N8 Mn1 C3 98.30(9)
N9 Mn1 C3 79.35(8)
C8 Mn1 C3 97.62(8)
C13 Mn1 C3 162.55(9)
C1 N1 C11 107.39(18)
C1 N1 C6 110.14(18)
C11 N1 C6 107.39(18)
C3 N2 C4 111.43(18)
C3 N2 C2 130.95(19)
C4 N2 C2 117.32(18)
C3 N3 C5 111.27(18)
C3 N3 C16 130.27(18)
C5 N3 C16 118.37(18)
C8 N4 C9 112.32(19)
C8 N4 C7 125.77(18)
C9 N4 C7 121.68(18)
C8 N5 C10 111.41(19)
C8 N5 C24 131.12(18)
C10 N5 C24 117.24(18)
C13 N6 C14 112.1(2)
C13 N6 C12 124.76(19)
C14 N6 C12 122.3(2)
C13 N7 C15 110.74(19)
C13 N7 C32 125.57(19)
C15 N7 C32 120.07(19)
C40 N9 Mn1 164.19(19)
N1 C1 C2 114.50(19)
N1 C1 H1A 108.6
C2 C1 H1A 108.6
N1 C1 H1B 108.6
C2 C1 H1B 108.6
H1A C1 H1B 107.6
N2 C2 C1 118.32(18)
N2 C2 H2A 107.7
C1 C2 H2A 107.7
N2 C2 H2B 107.7
C1 C2 H2B 107.7
H2A C2 H2B 107.1
N2 C3 N3 103.24(18)
N2 C3 Mn1 127.72(16)
N3 C3 Mn1 126.54(15)
C5 C4 N2 107.3(2)
C5 C4 H4A 126.4
N2 C4 H4A 126.4
C4 C5 N3 106.8(2)
C4 C5 H5A 126.6
N3 C5 H5A 126.6
N1 C6 C7 113.53(18)
N1 C6 H6A 108.9
C7 C6 H6A 108.9
N1 C6 H6B 108.9
C7 C6 H6B 108.9
H6A C6 H6B 107.7
N4 C7 C6 110.65(19)
N4 C7 H7A 109.5
C6 C7 H7A 109.5
N4 C7 H7B 109.5
C6 C7 H7B 109.5
H7A C7 H7B 108.1
N4 C8 N5 102.68(18)
N4 C8 Mn1 125.62(16)
N5 C8 Mn1 131.69(16)
C10 C9 N4 106.5(2)
C10 C9 H9A 126.8
N4 C9 H9A 126.8
C9 C10 N5 107.1(2)
C9 C10 H10A 126.4
N5 C10 H10A 126.4
N1 C11 C12 111.7(2)
N1 C11 H11A 109.3
C12 C11 H11A 109.3
N1 C11 H11B 109.3
C12 C11 H11B 109.3
H11A C11 H11B 108.0
N6 C12 C11 110.4(2)
N6 C12 H12A 109.6
C11 C12 H12A 109.6
N6 C12 H12B 109.6
C11 C12 H12B 109.6
H12A C12 H12B 108.1
N6 C13 N7 103.47(18)
N6 C13 Mn1 129.17(16)
N7 C13 Mn1 127.35(16)
C15 C14 N6 106.4(2)
C15 C14 H14A 126.8
N6 C14 H14A 126.8
C14 C15 N7 107.2(2)
C14 C15 H15A 126.4
N7 C15 H15A 126.4
C17 C16 C21 123.0(2)
C17 C16 N3 117.31(19)
C21 C16 N3 119.3(2)
C18 C17 C16 117.9(2)
C18 C17 C22 120.6(2)
C16 C17 C22 121.5(2)
C19 C18 C17 120.6(2)
C19 C18 H18A 119.7
C17 C18 H18A 119.7
C20 C19 C18 120.3(2)
C20 C19 H19A 119.9
C18 C19 H19A 119.9
C19 C20 C21 121.4(2)
C19 C20 H20A 119.3
C21 C20 H20A 119.3
C20 C21 C16 116.9(2)
C20 C21 C23 120.9(2)
C16 C21 C23 122.2(2)
C17 C22 H22A 109.5
C17 C22 H22B 109.5
H22A C22 H22B 109.5
C17 C22 H22C 109.5
H22A C22 H22C 109.5
H22B C22 H22C 109.5
C21 C23 H23A 109.5
C21 C23 H23B 109.5
H23A C23 H23B 109.5
C21 C23 H23C 109.5
H23A C23 H23C 109.5
H23B C23 H23C 109.5
C29 C24 C25 121.5(2)
C29 C24 N5 118.05(19)
C25 C24 N5 119.3(2)
C26 C25 C24 117.8(2)
C26 C25 C30 119.2(2)
C24 C25 C30 122.9(2)
C27 C26 C25 121.4(2)
C27 C26 H26A 119.3
C25 C26 H26A 119.3
C28 C27 C26 119.7(2)
C28 C27 H27A 120.2
C26 C27 H27A 120.2
C27 C28 C29 121.2(2)
C27 C28 H28A 119.4
C29 C28 H28A 119.4
C28 C29 C24 118.4(2)
C28 C29 C31 120.1(2)
C24 C29 C31 121.5(2)
C25 C30 H30A 109.5
C25 C30 H30B 109.5
H30A C30 H30B 109.5
C25 C30 H30C 109.5
H30A C30 H30C 109.5
H30B C30 H30C 109.5
C29 C31 H31A 109.5
C29 C31 H31B 109.5
H31A C31 H31B 109.5
C29 C31 H31C 109.5
H31A C31 H31C 109.5
H31B C31 H31C 109.5
C37 C32 C33 123.4(2)
C37 C32 N7 120.6(2)
C33 C32 N7 115.9(2)
C34 C33 C32 117.5(3)
C34 C33 C38 120.3(3)
C32 C33 C38 122.1(2)
C35 C34 C33 121.0(3)
C35 C34 H34A 119.5
C33 C34 H34A 119.5
C34 C35 C36 120.0(3)
C34 C35 H35A 120.0
C36 C35 H35A 120.0
C35 C36 C37 121.9(3)
C35 C36 H36A 119.1
C37 C36 H36A 119.1
C32 C37 C36 116.2(3)
C32 C37 C39 122.5(2)
C36 C37 C39 121.3(3)
C33 C38 H38A 109.5
C33 C38 H38B 109.5
H38A C38 H38B 109.5
C33 C38 H38C 109.5
H38A C38 H38C 109.5
H38B C38 H38C 109.5
C37 C39 H39A 109.5
C37 C39 H39B 109.5
H39A C39 H39B 109.5
C37 C39 H39C 109.5
H39A C39 H39C 109.5
H39B C39 H39C 109.5
N9 C40 S1 177.9(2)
C47 B1 C41 110.65(19)
C47 B1 C53 108.71(18)
C41 B1 C53 108.75(18)
C47 B1 C59 110.10(19)
C41 B1 C59 108.61(18)
C53 B1 C59 110.01(19)
C46 C41 C42 114.7(2)
C46 C41 B1 124.2(2)
C42 C41 B1 121.1(2)
C43 C42 C41 123.2(2)
C43 C42 H42A 118.4
C41 C42 H42A 118.4
C44 C43 C42 120.1(3)
C44 C43 H43A 120.0
C42 C43 H43A 120.0
C45 C44 C43 118.8(2)
C45 C44 H44A 120.6
C43 C44 H44A 120.6
C44 C45 C46 120.4(2)
C44 C45 H45A 119.8
C46 C45 H45A 119.8
C45 C46 C41 122.8(2)
C45 C46 H46A 118.6
C41 C46 H46A 118.6
C48 C47 C52 115.1(2)
C48 C47 B1 124.4(2)
C52 C47 B1 120.4(2)
C49 C48 C47 122.8(2)
C49 C48 H48A 118.6
C47 C48 H48A 118.6
C50 C49 C48 120.5(2)
C50 C49 H49A 119.8
C48 C49 H49A 119.8
C51 C50 C49 118.2(2)
C51 C50 H50A 120.9
C49 C50 H50A 120.9
C52 C51 C50 120.7(2)
C52 C51 H51A 119.6
C50 C51 H51A 119.6
C51 C52 C47 122.7(2)
C51 C52 H52A 118.7
C47 C52 H52A 118.7
C58 C53 C54 115.1(2)
C58 C53 B1 123.9(2)
C54 C53 B1 120.9(2)
C55 C54 C53 122.8(2)
C55 C54 H54A 118.6
C53 C54 H54A 118.6
C56 C55 C54 120.1(2)
C56 C55 H55A 120.0
C54 C55 H55A 120.0
C57 C56 C55 118.9(2)
C57 C56 H56A 120.5
C55 C56 H56A 120.5
C56 C57 C58 120.1(2)
C56 C57 H57A 119.9
C58 C57 H57A 119.9
C57 C58 C53 122.9(2)
C57 C58 H58A 118.5
C53 C58 H58A 118.5
C60 C59 C64 114.8(2)
C60 C59 B1 124.5(2)
C64 C59 B1 120.6(2)
C59 C60 C61 122.8(2)
C59 C60 H60A 118.6
C61 C60 H60A 118.6
C62 C61 C60 120.5(2)
C62 C61 H61A 119.8
C60 C61 H61A 119.8
C61 C62 C63 118.9(2)
C61 C62 H62A 120.6
C63 C62 H62A 120.6
C62 C63 C64 120.3(3)
C62 C63 H63A 119.9
C64 C63 H63A 119.9
C63 C64 C59 122.7(2)
C63 C64 H64A 118.6
C59 C64 H64A 118.6
C102 C101 H10B 109.5
C102 C101 H10C 109.5
H10B C101 H10C 109.5
C102 C101 H10D 109.5
H10B C101 H10D 109.5
H10C C101 H10D 109.5
O103 C102 C101 113.1(3)
O103 C102 H10E 109.0
C101 C102 H10E 109.0
O103 C102 H10F 109.0
C101 C102 H10F 109.0
H10E C102 H10F 107.8
C102 O103 C104 116.0(3)
O103 C104 C105 114.8(3)
O103 C104 H10G 108.6
C105 C104 H10G 108.6
O103 C104 H10H 108.6
C105 C104 H10H 108.6
H10G C104 H10H 107.5
C104 C105 H10I 109.5
C104 C105 H10J 109.5
H10I C105 H10J 109.5
C104 C105 H10K 109.5
H10I C105 H10K 109.5
H10J C105 H10K 109.5

loop_
_geom_bond_atom_site_label_1
_geom_bond_atom_site_label_2
_geom_bond_distance
Mn1 N8 1.5206(18)
Mn1 N9 1.9854(19)
Mn1 C8 2.030(2)
Mn1 C13 2.038(2)
Mn1 C3 2.062(2)
S1 C40 1.627(2)
N1 C1 1.482(3)
N1 C11 1.488(3)
N1 C6 1.489(3)
N2 C3 1.365(3)
N2 C4 1.384(3)
N2 C2 1.478(3)
N3 C3 1.368(3)
N3 C5 1.392(3)
N3 C16 1.446(3)
N4 C8 1.363(3)
N4 C9 1.386(3)
N4 C7 1.462(3)
N5 C8 1.374(3)
N5 C10 1.389(3)
N5 C24 1.450(3)
N6 C13 1.353(3)
N6 C14 1.381(3)
N6 C12 1.463(3)
N7 C13 1.368(3)
N7 C15 1.389(3)
N7 C32 1.450(3)
N9 C40 1.164(3)
C1 C2 1.504(3)
C1 H1A 0.9900
C1 H1B 0.9900
C2 H2A 0.9900
C2 H2B 0.9900
C4 C5 1.330(3)
C4 H4A 0.9500
C5 H5A 0.9500
C6 C7 1.509(3)
C6 H6A 0.9900
C6 H6B 0.9900
C7 H7A 0.9900
C7 H7B 0.9900
C9 C10 1.336(4)
C9 H9A 0.9500
C10 H10A 0.9500
C11 C12 1.516(4)
C11 H11A 0.9900
C11 H11B 0.9900
C12 H12A 0.9900
C12 H12B 0.9900
C14 C15 1.335(4)
C14 H14A 0.9500
C15 H15A 0.9500
C16 C17 1.394(3)
C16 C21 1.399(3)
C17 C18 1.392(3)
C17 C22 1.503(3)
C18 C19 1.388(4)
C18 H18A 0.9500
C19 C20 1.379(4)
C19 H19A 0.9500
C20 C21 1.397(3)
C20 H20A 0.9500
C21 C23 1.507(4)
C22 H22A 0.9800
C22 H22B 0.9800
C22 H22C 0.9800
C23 H23A 0.9800
C23 H23B 0.9800
C23 H23C 0.9800
C24 C29 1.396(3)
C24 C25 1.399(3)
C25 C26 1.393(4)
C25 C30 1.502(3)
C26 C27 1.381(4)
C26 H26A 0.9500
C27 C28 1.377(4)
C27 H27A 0.9500
C28 C29 1.386(3)
C28 H28A 0.9500
C29 C31 1.502(3)
C30 H30A 0.9800
C30 H30B 0.9800
C30 H30C 0.9800
C31 H31A 0.9800
C31 H31B 0.9800
C31 H31C 0.9800
C32 C37 1.392(4)
C32 C33 1.396(4)
C33 C34 1.396(3)
C33 C38 1.506(4)
C34 C35 1.373(4)
C34 H34A 0.9500
C35 C36 1.381(4)
C35 H35A 0.9500
C36 C37 1.404(4)
C36 H36A 0.9500
C37 C39 1.495(4)
C38 H38A 0.9800
C38 H38B 0.9800
C38 H38C 0.9800
C39 H39A 0.9800
C39 H39B 0.9800
C39 H39C 0.9800
B1 C47 1.641(3)
B1 C41 1.651(3)
B1 C53 1.652(3)
B1 C59 1.652(3)
C41 C46 1.400(3)
C41 C42 1.400(4)
C42 C43 1.390(4)
C42 H42A 0.9500
C43 C44 1.380(4)
C43 H43A 0.9500
C44 C45 1.379(4)
C44 H44A 0.9500
C45 C46 1.391(3)
C45 H45A 0.9500
C46 H46A 0.9500
C47 C48 1.396(3)
C47 C52 1.408(3)
C48 C49 1.393(3)
C48 H48A 0.9500
C49 C50 1.388(4)
C49 H49A 0.9500
C50 C51 1.386(4)
C50 H50A 0.9500
C51 C52 1.385(3)
C51 H51A 0.9500
C52 H52A 0.9500
C53 C58 1.401(3)
C53 C54 1.404(3)
C54 C55 1.392(3)
C54 H54A 0.9500
C55 C56 1.390(4)
C55 H55A 0.9500
C56 C57 1.383(4)
C56 H56A 0.9500
C57 C58 1.392(4)
C57 H57A 0.9500
C58 H58A 0.9500
C59 C60 1.395(3)
C59 C64 1.408(4)
C60 C61 1.396(3)
C60 H60A 0.9500
C61 C62 1.372(4)
C61 H61A 0.9500
C62 C63 1.381(4)
C62 H62A 0.9500
C63 C64 1.389(4)
C63 H63A 0.9500
C64 H64A 0.9500
C101 C102 1.512(5)
C101 H10B 0.9800
C101 H10C 0.9800
C101 H10D 0.9800
C102 O103 1.361(4)
C102 H10E 0.9900
C102 H10F 0.9900
O103 C104 1.364(4)
C104 C105 1.443(6)
C104 H10G 0.9900
C104 H10H 0.9900
C105 H10I 0.9800
C105 H10J 0.9800
C105 H10K 0.9800

loop_
_geom_torsion_atom_site_label_1
_geom_torsion_atom_site_label_2
_geom_torsion_atom_site_label_3
_geom_torsion_atom_site_label_4
_geom_torsion
N8 Mn1 N9 C40 -90.1(7)
C8 Mn1 N9 C40 84.5(8)
C13 Mn1 N9 C40 174.7(7)
C3 Mn1 N9 C40 6.4(7)
C11 N1 C1 C2 172.52(18)
C6 N1 C1 C2 55.9(2)
C3 N2 C2 C1 -26.0(3)
C4 N2 C2 C1 160.8(2)
N1 C1 C2 N2 58.4(3)
C4 N2 C3 N3 -0.3(2)
C2 N2 C3 N3 -173.8(2)
C4 N2 C3 Mn1 -163.04(16)
C2 N2 C3 Mn1 23.5(3)
C5 N3 C3 N2 0.0(2)
C16 N3 C3 N2 176.3(2)
C5 N3 C3 Mn1 163.01(16)
C16 N3 C3 Mn1 -20.7(3)
N8 Mn1 C3 N2 157.14(18)
N9 Mn1 C3 N2 57.72(18)
C8 Mn1 C3 N2 -109.08(19)
C13 Mn1 C3 N2 15.0(4)
N8 Mn1 C3 N3 -1.8(2)
N9 Mn1 C3 N3 -101.22(19)
C8 Mn1 C3 N3 91.97(19)
C13 Mn1 C3 N3 -143.9(3)
C3 N2 C4 C5 0.5(3)
C2 N2 C4 C5 174.9(2)
N2 C4 C5 N3 -0.5(3)
C3 N3 C5 C4 0.3(3)
C16 N3 C5 C4 -176.5(2)
C1 N1 C6 C7 -101.9(2)
C11 N1 C6 C7 141.4(2)
C8 N4 C7 C6 65.2(3)
C9 N4 C7 C6 -109.0(2)
N1 C6 C7 N4 -66.9(2)
C9 N4 C8 N5 -0.9(2)
C7 N4 C8 N5 -175.6(2)
C9 N4 C8 Mn1 178.31(16)
C7 N4 C8 Mn1 3.7(3)
C10 N5 C8 N4 0.7(2)
C24 N5 C8 N4 -173.5(2)
C10 N5 C8 Mn1 -178.48(17)
C24 N5 C8 Mn1 7.3(4)
N8 Mn1 C8 N4 141.97(19)
N9 Mn1 C8 N4 -32.7(5)
C13 Mn1 C8 N4 -122.38(19)
C3 Mn1 C8 N4 43.23(19)
N8 Mn1 C8 N5 -39.0(2)
N9 Mn1 C8 N5 146.3(3)
C13 Mn1 C8 N5 56.6(2)
C3 Mn1 C8 N5 -137.8(2)
C8 N4 C9 C10 0.8(3)
C7 N4 C9 C10 175.7(2)
N4 C9 C10 N5 -0.3(3)
C8 N5 C10 C9 -0.2(3)
C24 N5 C10 C9 174.9(2)
C1 N1 C11 C12 163.78(19)
C6 N1 C11 C12 -77.8(2)
C13 N6 C12 C11 52.5(3)
C14 N6 C12 C11 -116.3(2)
N1 C11 C12 N6 -84.1(2)
C14 N6 C13 N7 0.3(3)
C12 N6 C13 N7 -169.5(2)
C14 N6 C13 Mn1 179.68(18)
C12 N6 C13 Mn1 9.9(3)
C15 N7 C13 N6 -0.4(3)
C32 N7 C13 N6 158.0(2)
C15 N7 C13 Mn1 -179.80(18)
C32 N7 C13 Mn1 -21.5(3)
N8 Mn1 C13 N6 144.6(2)
N9 Mn1 C13 N6 -114.8(2)
C8 Mn1 C13 N6 51.8(2)
C3 Mn1 C13 N6 -73.0(4)
N8 Mn1 C13 N7 -36.1(2)
N9 Mn1 C13 N7 64.5(2)
C8 Mn1 C13 N7 -128.9(2)
C3 Mn1 C13 N7 106.3(3)
C13 N6 C14 C15 -0.1(3)
C12 N6 C14 C15 170.0(2)
N6 C14 C15 N7 -0.2(3)
C13 N7 C15 C14 0.4(3)
C32 N7 C15 C14 -159.4(2)
C3 N3 C16 C17 -97.8(3)
C5 N3 C16 C17 78.3(3)
C3 N3 C16 C21 89.9(3)
C5 N3 C16 C21 -94.1(2)
C21 C16 C17 C18 0.1(3)
N3 C16 C17 C18 -171.95(19)
C21 C16 C17 C22 -179.1(2)
N3 C16 C17 C22 8.9(3)
C16 C17 C18 C19 -1.6(3)
C22 C17 C18 C19 177.6(2)
C17 C18 C19 C20 0.9(4)
C18 C19 C20 C21 1.4(4)
C19 C20 C21 C16 -2.7(4)
C19 C20 C21 C23 175.8(2)
C17 C16 C21 C20 2.0(3)
N3 C16 C21 C20 173.9(2)
C17 C16 C21 C23 -176.5(2)
N3 C16 C21 C23 -4.6(3)
C8 N5 C24 C29 84.2(3)
C10 N5 C24 C29 -89.8(3)
C8 N5 C24 C25 -108.0(3)
C10 N5 C24 C25 78.1(3)
C29 C24 C25 C26 -2.9(3)
N5 C24 C25 C26 -170.4(2)
C29 C24 C25 C30 172.8(2)
N5 C24 C25 C30 5.4(3)
C24 C25 C26 C27 1.1(4)
C30 C25 C26 C27 -174.8(3)
C25 C26 C27 C28 0.6(4)
C26 C27 C28 C29 -0.5(4)
C27 C28 C29 C24 -1.3(4)
C27 C28 C29 C31 177.3(3)
C25 C24 C29 C28 3.0(3)
N5 C24 C29 C28 170.6(2)
C25 C24 C29 C31 -175.6(2)
N5 C24 C29 C31 -8.0(3)
C13 N7 C32 C37 99.7(3)
C15 N7 C32 C37 -103.8(3)
C13 N7 C32 C33 -83.3(3)
C15 N7 C32 C33 73.2(3)
C37 C32 C33 C34 -2.5(4)
N7 C32 C33 C34 -179.4(2)
C37 C32 C33 C38 176.4(2)
N7 C32 C33 C38 -0.5(3)
C32 C33 C34 C35 0.8(4)
C38 C33 C34 C35 -178.1(2)
C33 C34 C35 C36 1.0(4)
C34 C35 C36 C37 -1.1(4)
C33 C32 C37 C36 2.3(3)
N7 C32 C37 C36 179.1(2)
C33 C32 C37 C39 -176.0(2)
N7 C32 C37 C39 0.8(4)
C35 C36 C37 C32 -0.5(4)
C35 C36 C37 C39 177.9(3)
C47 B1 C41 C46 -94.4(3)
C53 B1 C41 C46 24.9(3)
C59 B1 C41 C46 144.6(2)
C47 B1 C41 C42 85.5(3)
C53 B1 C41 C42 -155.2(2)
C59 B1 C41 C42 -35.5(3)
C46 C41 C42 C43 -1.5(4)
B1 C41 C42 C43 178.5(3)
C41 C42 C43 C44 0.5(5)
C42 C43 C44 C45 0.8(5)
C43 C44 C45 C46 -0.9(4)
C44 C45 C46 C41 -0.2(3)
C42 C41 C46 C45 1.4(3)
B1 C41 C46 C45 -178.7(2)
C41 B1 C47 C48 -17.7(3)
C53 B1 C47 C48 -137.1(2)
C59 B1 C47 C48 102.4(2)
C41 B1 C47 C52 164.7(2)
C53 B1 C47 C52 45.4(3)
C59 B1 C47 C52 -75.2(3)
C52 C47 C48 C49 0.7(3)
B1 C47 C48 C49 -177.0(2)
C47 C48 C49 C50 -0.5(4)
C48 C49 C50 C51 0.1(3)
C49 C50 C51 C52 0.0(3)
C50 C51 C52 C47 0.3(4)
C48 C47 C52 C51 -0.6(3)
B1 C47 C52 C51 177.2(2)
C47 B1 C53 C58 -140.4(2)
C41 B1 C53 C58 99.0(2)
C59 B1 C53 C58 -19.8(3)
C47 B1 C53 C54 42.5(3)
C41 B1 C53 C54 -78.1(3)
C59 B1 C53 C54 163.1(2)
C58 C53 C54 C55 -0.6(3)
B1 C53 C54 C55 176.7(2)
C53 C54 C55 C56 1.3(4)
C54 C55 C56 C57 -0.5(4)
C55 C56 C57 C58 -0.9(4)
C56 C57 C58 C53 1.6(4)
C54 C53 C58 C57 -0.8(3)
B1 C53 C58 C57 -178.1(2)
C47 B1 C59 C60 14.4(3)
C41 B1 C59 C60 135.7(2)
C53 B1 C59 C60 -105.3(3)
C47 B1 C59 C64 -168.0(2)
C41 B1 C59 C64 -46.7(3)
C53 B1 C59 C64 72.3(3)
C64 C59 C60 C61 -0.2(3)
B1 C59 C60 C61 177.5(2)
C59 C60 C61 C62 -0.3(4)
C60 C61 C62 C63 -0.2(4)
C61 C62 C63 C64 1.4(5)
C62 C63 C64 C59 -2.0(5)
C60 C59 C64 C63 1.4(4)
B1 C59 C64 C63 -176.4(3)
C101 C102 O103 C104 179.7(4)
C102 O103 C104 C105 -175.5(4)
